data_4336747
loop_
_publ_author_name
'Treffly B. Ditri'
'Alex E. Carpenter'
'Donald S. Ripatti'
'Curtis E. Moore'
'Arnold L. Rheingold'
'Joshua S. Figueroa'

_publ_section_title
;
 Chloro- and Trifluoromethyl-Substituted Flanking-Ring m-Terphenyl
 Isocyanides: \h6-Arene Binding to Zero-Valent Molybdenum Centers and
 Comparison to Alkyl-Substituted Derivatives
;
_journal_name_full 'Inorganic Chemistry'
_journal_page_first 13216
_journal_page_last 13229
_journal_paper_doi 10.1021/ic402130p
_journal_volume 52
_journal_year 2013
_chemical_formula_moiety 'C75 H75 I5 Mo N3, C4 H10 O'
_chemical_formula_sum 'C79 H85 I5 Mo N3 O'
_chemical_formula_weight 1822.94
_chemical_name_common MoI2(I3)(CNArMes2)3
_chemical_name_systematic
;
 ?
;
_space_group_crystal_system triclinic
_space_group_IT_number 1
_space_group_name_Hall 'P 1'
_space_group_name_H-M_alt 'P 1'
_symmetry_space_group_name_Hall 'P 1'
_symmetry_space_group_name_H-M 'P 1'
_atom_sites_solution_hydrogens geom
_atom_sites_solution_primary direct
_atom_sites_solution_secondary difmap
_audit_creation_date 2013-08-16
_audit_creation_method
;
  Olex2 1.2-beta
  (compiled Apr 23 2013 17:59:47, GUI svn.r4466)
;
_cell_angle_alpha 66.634(3)
_cell_angle_beta 74.122(3)
_cell_angle_gamma 66.577(4)
_cell_formula_units_Z 1
_cell_length_a 11.8544(9)
_cell_length_b 13.7194(9)
_cell_length_c 13.9351(9)
_cell_measurement_reflns_used 9949
_cell_measurement_temperature 100
_cell_measurement_theta_max 65.091
_cell_measurement_theta_min 3.714
_cell_volume 1890.9(2)
_computing_cell_refinement 'SAINT v7.68A (Bruker, 2009)'
_computing_data_collection 'Bruker APEX2 v2009 (Bruker, 2009)'
_computing_data_reduction 'SAINT v7.68A (Bruker, 2009)'
_computing_molecular_graphics
;
O. V. Dolomanov, L. J. Bourhis, R. J. Gildea, J. A. K. Howard and H. Puschmann,
OLEX2: a complete structure solution, refinement and analysis program.
J. Appl. Cryst. (2009). 42, 339-341.
;
_computing_publication_material
;
O. V. Dolomanov, L. J. Bourhis, R. J. Gildea, J. A. K. Howard and H. Puschmann,
OLEX2: a complete structure solution, refinement and analysis program.
J. Appl. Cryst. (2009). 42, 339-341.
;
_computing_structure_refinement
;
XL, G.M. Sheldrick, Acta Cryst.
(2008). A64, 112-122
;
_computing_structure_solution
;
M. C. Burla, R. Caliandro, M. Camalli, B. Carrozzini, G. L. Cascarano, 
L. De Caro, C. Giacovazzo, G. Polidori and R. Spagna, 
SIR2004: an improved tool for crystal structure determination and refinement. 
J. Appl. Cryst. (2005). 38, 381-388.
;
_diffrn_ambient_temperature 100
_diffrn_detector 'Bruker APEX-II CCD'
_diffrn_detector_area_resol_mean 7.9
_diffrn_detector_type 'CCD Area Detector'
_diffrn_measured_fraction_theta_full 0.890
_diffrn_measured_fraction_theta_max 0.938
_diffrn_measurement_device 'Kappa Four-Circle Diffractometer'
_diffrn_measurement_device_type 'Bruker X8 APEX II'
_diffrn_measurement_method '\w and \f scans'
_diffrn_radiation_monochromator graphite
_diffrn_radiation_probe x-ray
_diffrn_radiation_type CuK\a
_diffrn_radiation_wavelength 1.54178
_diffrn_radiation_xray_symbol K-L~3~
_diffrn_reflns_av_R_equivalents 0.0308
_diffrn_reflns_av_unetI/netI 0.0423
_diffrn_reflns_Laue_measured_fraction_full 0.890
_diffrn_reflns_Laue_measured_fraction_max 0.938
_diffrn_reflns_limit_h_max 13
_diffrn_reflns_limit_h_min -13
_diffrn_reflns_limit_k_max 16
_diffrn_reflns_limit_k_min -15
_diffrn_reflns_limit_l_max 16
_diffrn_reflns_limit_l_min -12
_diffrn_reflns_number 15561
_diffrn_reflns_point_group_measured_fraction_full 0.890
_diffrn_reflns_point_group_measured_fraction_max 0.938
_diffrn_reflns_theta_full 68.000
_diffrn_reflns_theta_max 65.618
_diffrn_reflns_theta_min 3.714
_diffrn_source 'sealed tube'
_diffrn_source_type fine-focus
_diffrn_standards_number 0
_exptl_absorpt_coefficient_mu 17.774
_exptl_absorpt_correction_T_max 0.4653
_exptl_absorpt_correction_T_min 0.2639
_exptl_absorpt_correction_type multi-scan
_exptl_absorpt_process_details
;
SADABS-2012/1 (Bruker,2012) was used for absorption correction.
wR2(int) was 0.1111 before and 0.0408 after correction.
The Ratio of minimum to maximum transmission is 0.5672.
The \l/2 correction factor is Not present.
;
_exptl_crystal_colour red
_exptl_crystal_colour_primary red
_exptl_crystal_density_diffrn 1.601
_exptl_crystal_description Block
_exptl_crystal_F_000 895
_exptl_crystal_size_max 0.14
_exptl_crystal_size_mid 0.12
_exptl_crystal_size_min 0.12
_refine_diff_density_max 0.989
_refine_diff_density_min -0.938
_refine_diff_density_rms 0.111
_refine_ls_abs_structure_details
;
 Refined as an inversion twin.
;
_refine_ls_abs_structure_Flack 0.434(6)
_refine_ls_extinction_method none
_refine_ls_goodness_of_fit_ref 1.013
_refine_ls_hydrogen_treatment constr
_refine_ls_matrix_type full
_refine_ls_number_parameters 823
_refine_ls_number_reflns 8693
_refine_ls_number_restraints 3
_refine_ls_restrained_S_all 1.013
_refine_ls_R_factor_all 0.0327
_refine_ls_R_factor_gt 0.0308
_refine_ls_shift/su_max 0.001
_refine_ls_shift/su_mean 0.000
_refine_ls_structure_factor_coef Fsqd
_refine_ls_weighting_details
;
 w=1/[\s^2^(Fo^2^)+(0.0516P)^2^]
 where P=(Fo^2^+2Fc^2^)/3
;
_refine_ls_weighting_scheme calc
_refine_ls_wR_factor_gt 0.0751
_refine_ls_wR_factor_ref 0.0764
_reflns_Friedel_coverage 1.000
_reflns_Friedel_fraction_full 0.890
_reflns_Friedel_fraction_max 0.938
_reflns_number_gt 8372
_reflns_number_total 8693
_reflns_threshold_expression 'I > 2\s(I)'
_cod_data_source_file ic402130p_si_001_03.cif
_cod_data_source_block JFig307
_cod_database_code 4336747
_olex2_refinement_description
;
1. Fixed Uiso
 At 1.2 times of:
  All C(H) groups, All C(H,H) groups
 At 1.5 times of:
  All C(H,H,H) groups
2.a Secondary CH2 refined with riding coordinates:
 C3S(H3SA,H3SB), C2S(H2SA,H2SB)
2.b Aromatic/amide H refined with riding coordinates:
 C6(H6), C7(H7), C8(H8), C12(H12), C14(H14), C18(H18), C20(H20), C30(H30),
 C31(H31), C32(H32), C36(H36), C38(H38), C42(H42), C44(H44), C54(H54), C55(H55),
  C56(H56), C60(H60), C62(H62), C66(H66), C68(H68)
2.c Idealised Me refined as rotating group:
 C22(H22A,H22B,H22C), C23(H23A,H23B,H23C), C24(H24A,H24B,H24C), C25(H25A,H25B,
 H25C), C26(H26A,H26B,H26C), C27(H27A,H27B,H27C), C46(H46A,H46B,H46C), C47(H47A,
 H47B,H47C), C48(H48A,H48B,H48C), C49(H49A,H49B,H49C), C50(H50A,H50B,H50C),
 C51(H51A,H51B,H51C), C70(H70A,H70B,H70C), C71(H71A,H71B,H71C), C72(H72A,H72B,
 H72C), C73(H73A,H73B,H73C), C74(H74A,H74B,H74C), C75(H75A,H75B,H75C), C4S(H4SA,
 H4SB,H4SC), C1S(H1SA,H1SB,H1SC)
;
_shelx_estimated_absorpt_t_max 0.224
_shelx_estimated_absorpt_t_min 0.190
_shelx_space_group_comment
;
The symmetry employed for this shelxl refinement is uniquely defined
by the following loop, which should always be used as a source of
symmetry information in preference to the above space-group names.
They are only intended as comments.
;
_shelxl_version_number 2013-2

loop_
_space_group_symop_operation_xyz
'x, y, z'

loop_
_atom_site_label
_atom_site_type_symbol
_atom_site_fract_x
_atom_site_fract_y
_atom_site_fract_z
_atom_site_U_iso_or_equiv
_atom_site_adp_type
_atom_site_occupancy
_atom_site_site_symmetry_order
_atom_site_calc_flag
_atom_site_refinement_flags_posn
_atom_site_refinement_flags_adp
Mo1 Mo 0.43561(6) 0.71652(5) 0.10057(5) 0.01517(13) Uani 1 1 d . .
I1 I 0.62408(4) 0.71769(4) 0.18188(4) 0.02390(13) Uani 1 1 d . .
I2 I 0.51035(5) 0.87588(5) 0.31306(4) 0.02608(13) Uani 1 1 d . .
I3 I 0.43516(6) 1.02036(5) 0.42944(5) 0.03706(16) Uani 1 1 d . .
I4 I 0.25962(4) 0.75297(4) 0.26260(4) 0.02210(13) Uani 1 1 d . .
I5 I 0.59899(4) 0.66884(4) -0.06701(4) 0.02333(13) Uani 1 1 d . .
N1 N 0.5161(6) 0.4493(6) 0.2491(5) 0.0157(14) Uani 1 1 d . .
N2 N 0.2302(7) 0.6985(6) -0.0017(6) 0.0190(16) Uani 1 1 d . .
N3 N 0.3627(6) 0.9922(6) -0.0142(5) 0.0181(15) Uani 1 1 d . .
C1 C 0.4848(7) 0.5390(7) 0.1928(6) 0.0157(17) Uani 1 1 d . .
C2 C 0.3009(7) 0.7081(7) 0.0332(7) 0.0200(18) Uani 1 1 d . .
C3 C 0.3910(8) 0.8959(8) 0.0245(7) 0.0188(18) Uani 1 1 d . .
C4 C 0.5684(8) 0.3402(7) 0.3175(7) 0.0193(17) Uani 1 1 d . .
C5 C 0.6712(8) 0.2657(7) 0.2760(7) 0.0218(18) Uani 1 1 d . .
C6 C 0.7243(9) 0.1604(8) 0.3452(7) 0.028(2) Uani 1 1 d . .
H6 H 0.7944 0.1076 0.3200 0.034 Uiso 1 1 calc R U
C7 C 0.6753(9) 0.1316(8) 0.4520(7) 0.032(2) Uani 1 1 d . .
H7 H 0.7129 0.0593 0.4989 0.038 Uiso 1 1 calc R U
C8 C 0.5741(9) 0.2058(8) 0.4900(7) 0.028(2) Uani 1 1 d . .
H8 H 0.5410 0.1836 0.5626 0.033 Uiso 1 1 calc R U
C9 C 0.5187(8) 0.3131(7) 0.4244(6) 0.0214(18) Uani 1 1 d . .
C10 C 0.4063(8) 0.3942(7) 0.4655(7) 0.0229(19) Uani 1 1 d . .
C11 C 0.2881(9) 0.3857(8) 0.4813(7) 0.027(2) Uani 1 1 d . .
C12 C 0.1876(10) 0.4619(10) 0.5206(8) 0.039(3) Uani 1 1 d . .
H12 H 0.1075 0.4557 0.5321 0.047 Uiso 1 1 calc R U
C13 C 0.1986(12) 0.5457(9) 0.5434(8) 0.044(3) Uani 1 1 d . .
C14 C 0.3156(12) 0.5512(9) 0.5315(8) 0.042(3) Uani 1 1 d . .
H14 H 0.3250 0.6070 0.5498 0.050 Uiso 1 1 calc R U
C15 C 0.4198(10) 0.4763(8) 0.4932(7) 0.031(2) Uani 1 1 d . .
C16 C 0.7239(8) 0.2958(7) 0.1618(7) 0.0233(19) Uani 1 1 d . .
C17 C 0.6927(8) 0.2622(8) 0.0943(7) 0.0227(19) Uani 1 1 d . .
C18 C 0.7431(8) 0.2897(8) -0.0117(7) 0.0256(19) Uani 1 1 d . .
H18 H 0.7219 0.2664 -0.0582 0.031 Uiso 1 1 calc R U
C19 C 0.8258(9) 0.3524(8) -0.0504(8) 0.029(2) Uani 1 1 d . .
C20 C 0.8540(8) 0.3841(8) 0.0187(7) 0.0257(19) Uani 1 1 d . .
H20 H 0.9090 0.4266 -0.0072 0.031 Uiso 1 1 calc R U
C21 C 0.8063(8) 0.3572(7) 0.1255(7) 0.0228(19) Uani 1 1 d . .
C22 C 0.5460(13) 0.4862(11) 0.4804(10) 0.052(3) Uani 1 1 d . .
H22A H 0.5526 0.5536 0.4212 0.079 Uiso 1 1 calc R U
H22B H 0.6107 0.4197 0.4665 0.079 Uiso 1 1 calc R U
H22C H 0.5565 0.4916 0.5453 0.079 Uiso 1 1 calc R U
C23 C 0.0841(15) 0.6316(14) 0.5778(11) 0.086(6) Uani 1 1 d . .
H23A H 0.0488 0.6910 0.5155 0.129 Uiso 1 1 calc R U
H23B H 0.1064 0.6643 0.6180 0.129 Uiso 1 1 calc R U
H23C H 0.0227 0.5951 0.6223 0.129 Uiso 1 1 calc R U
C24 C 0.2715(10) 0.2942(10) 0.4572(10) 0.041(3) Uani 1 1 d . .
H24A H 0.3052 0.2215 0.5101 0.061 Uiso 1 1 calc R U
H24B H 0.3157 0.2923 0.3870 0.061 Uiso 1 1 calc R U
H24C H 0.1830 0.3097 0.4588 0.061 Uiso 1 1 calc R U
C25 C 0.6024(9) 0.1979(9) 0.1330(9) 0.035(2) Uani 1 1 d . .
H25A H 0.5210 0.2446 0.1575 0.053 Uiso 1 1 calc R U
H25B H 0.6325 0.1292 0.1914 0.053 Uiso 1 1 calc R U
H25C H 0.5951 0.1780 0.0753 0.053 Uiso 1 1 calc R U
C26 C 0.8758(9) 0.3872(10) -0.1672(7) 0.038(2) Uani 1 1 d . .
H26A H 0.8453 0.4693 -0.1977 0.057 Uiso 1 1 calc R U
H26B H 0.8475 0.3542 -0.2031 0.057 Uiso 1 1 calc R U
H26C H 0.9667 0.3605 -0.1761 0.057 Uiso 1 1 calc R U
C27 C 0.8452(9) 0.3904(8) 0.1963(8) 0.029(2) Uani 1 1 d . .
H27A H 0.7727 0.4407 0.2271 0.043 Uiso 1 1 calc R U
H27B H 0.9057 0.4294 0.1561 0.043 Uiso 1 1 calc R U
H27C H 0.8832 0.3233 0.2528 0.043 Uiso 1 1 calc R U
C28 C 0.1444(8) 0.6787(7) -0.0391(7) 0.0191(17) Uani 1 1 d . .
C29 C 0.0252(9) 0.6886(8) 0.0180(8) 0.0250(18) Uani 1 1 d . .
C30 C -0.0553(9) 0.6637(8) -0.0179(8) 0.029(2) Uani 1 1 d . .
H30 H -0.1370 0.6698 0.0186 0.035 Uiso 1 1 calc R U
C31 C -0.0175(9) 0.6299(8) -0.1065(8) 0.026(2) Uani 1 1 d . .
H31 H -0.0726 0.6119 -0.1299 0.031 Uiso 1 1 calc R U
C32 C 0.1008(9) 0.6226(7) -0.1607(7) 0.026(2) Uani 1 1 d . .
H32 H 0.1252 0.6005 -0.2219 0.032 Uiso 1 1 calc R U
C33 C 0.1840(8) 0.6464(7) -0.1288(7) 0.0203(18) Uani 1 1 d . .
C34 C 0.3101(8) 0.6411(7) -0.1922(7) 0.0207(18) Uani 1 1 d . .
C35 C 0.3213(8) 0.7261(7) -0.2862(7) 0.0232(19) Uani 1 1 d . .
C36 C 0.4357(9) 0.7201(8) -0.3479(7) 0.027(2) Uani 1 1 d . .
H36 H 0.4436 0.7800 -0.4111 0.033 Uiso 1 1 calc R U
C37 C 0.5398(9) 0.6258(8) -0.3171(7) 0.028(2) Uani 1 1 d . .
C38 C 0.5274(9) 0.5395(8) -0.2235(7) 0.028(2) Uani 1 1 d . .
H38 H 0.5978 0.4752 -0.2029 0.033 Uiso 1 1 calc R U
C39 C 0.4135(8) 0.5459(7) -0.1596(7) 0.0221(18) Uani 1 1 d . .
C40 C -0.0169(8) 0.7251(8) 0.1133(7) 0.0238(19) Uani 1 1 d . .
C41 C -0.1040(8) 0.8330(8) 0.1046(7) 0.0219(18) Uani 1 1 d . .
C42 C -0.1501(8) 0.8642(8) 0.1954(8) 0.0241(19) Uani 1 1 d . .
H42 H -0.2080 0.9371 0.1907 0.029 Uiso 1 1 calc R U
C43 C -0.1128(8) 0.7904(8) 0.2934(8) 0.025(2) Uani 1 1 d . .
C44 C -0.0287(9) 0.6870(9) 0.2990(7) 0.028(2) Uani 1 1 d . .
H44 H -0.0038 0.6369 0.3656 0.034 Uiso 1 1 calc R U
C45 C 0.0228(8) 0.6513(8) 0.2110(7) 0.0251(19) Uani 1 1 d . .
C46 C -0.1483(9) 0.9141(8) 0.0013(8) 0.031(2) Uani 1 1 d . .
H46A H -0.2109 0.8938 -0.0132 0.046 Uiso 1 1 calc R U
H46B H -0.0780 0.9110 -0.0555 0.046 Uiso 1 1 calc R U
H46C H -0.1849 0.9905 0.0054 0.046 Uiso 1 1 calc R U
C47 C -0.1673(10) 0.8267(8) 0.3897(8) 0.030(2) Uani 1 1 d . .
H47A H -0.1835 0.7636 0.4500 0.044 Uiso 1 1 calc R U
H47B H -0.2451 0.8893 0.3766 0.044 Uiso 1 1 calc R U
H47C H -0.1086 0.8509 0.4050 0.044 Uiso 1 1 calc R U
C48 C 0.1170(9) 0.5345(8) 0.2219(8) 0.031(2) Uani 1 1 d . .
H48A H 0.0771 0.4855 0.2192 0.047 Uiso 1 1 calc R U
H48B H 0.1489 0.5034 0.2896 0.047 Uiso 1 1 calc R U
H48C H 0.1859 0.5393 0.1641 0.047 Uiso 1 1 calc R U
C49 C 0.2103(9) 0.8310(8) -0.3227(8) 0.034(2) Uani 1 1 d . .
H49A H 0.2401 0.8910 -0.3765 0.052 Uiso 1 1 calc R U
H49B H 0.1619 0.8559 -0.2624 0.052 Uiso 1 1 calc R U
H49C H 0.1579 0.8134 -0.3527 0.052 Uiso 1 1 calc R U
C50 C 0.6658(9) 0.6201(10) -0.3812(8) 0.036(2) Uani 1 1 d . .
H50A H 0.6568 0.6573 -0.4563 0.054 Uiso 1 1 calc R U
H50B H 0.7178 0.5413 -0.3692 0.054 Uiso 1 1 calc R U
H50C H 0.7047 0.6579 -0.3598 0.054 Uiso 1 1 calc R U
C51 C 0.4046(9) 0.4519(8) -0.0577(8) 0.034(2) Uani 1 1 d . .
H51A H 0.4880 0.3994 -0.0443 0.052 Uiso 1 1 calc R U
H51B H 0.3548 0.4122 -0.0628 0.052 Uiso 1 1 calc R U
H51C H 0.3652 0.4830 0.0003 0.052 Uiso 1 1 calc R U
C52 C 0.3236(7) 1.1087(7) -0.0692(7) 0.0194(18) Uani 1 1 d . .
C53 C 0.3860(8) 1.1462(7) -0.1718(7) 0.0202(17) Uani 1 1 d . .
C54 C 0.3419(9) 1.2601(8) -0.2266(7) 0.027(2) Uani 1 1 d . .
H54 H 0.3792 1.2883 -0.2969 0.032 Uiso 1 1 calc R U
C55 C 0.2457(9) 1.3335(8) -0.1820(7) 0.030(2) Uani 1 1 d . .
H55 H 0.2177 1.4110 -0.2219 0.036 Uiso 1 1 calc R U
C56 C 0.1892(9) 1.2956(8) -0.0797(7) 0.027(2) Uani 1 1 d . .
H56 H 0.1246 1.3475 -0.0492 0.032 Uiso 1 1 calc R U
C57 C 0.2276(8) 1.1795(7) -0.0203(7) 0.0194(17) Uani 1 1 d . .
C58 C 0.1699(8) 1.1383(7) 0.0912(7) 0.0208(18) Uani 1 1 d . .
C59 C 0.1977(8) 1.1592(8) 0.1704(7) 0.025(2) Uani 1 1 d . .
C60 C 0.1497(9) 1.1154(8) 0.2745(7) 0.028(2) Uani 1 1 d . .
H60 H 0.1686 1.1305 0.3281 0.034 Uiso 1 1 calc R U
C61 C 0.0747(8) 1.0501(8) 0.3020(7) 0.0233(19) Uani 1 1 d . .
C62 C 0.0447(8) 1.0330(8) 0.2238(7) 0.0232(19) Uani 1 1 d . .
H62 H -0.0095 0.9907 0.2425 0.028 Uiso 1 1 calc R U
C63 C 0.0900(7) 1.0749(7) 0.1171(7) 0.0200(17) Uani 1 1 d . .
C64 C 0.4962(8) 1.0679(7) -0.2143(7) 0.0217(18) Uani 1 1 d . .
C65 C 0.6144(8) 1.0683(7) -0.2137(7) 0.0222(18) Uani 1 1 d . .
C66 C 0.7170(8) 0.9951(8) -0.2537(7) 0.028(2) Uani 1 1 d . .
H66 H 0.7970 0.9959 -0.2547 0.033 Uiso 1 1 calc R U
C67 C 0.7076(9) 0.9201(7) -0.2929(7) 0.025(2) Uani 1 1 d . .
C68 C 0.5910(9) 0.9222(8) -0.2957(7) 0.026(2) Uani 1 1 d . .
H68 H 0.5831 0.8742 -0.3256 0.032 Uiso 1 1 calc R U
C69 C 0.4841(8) 0.9946(7) -0.2549(7) 0.0206(18) Uani 1 1 d . .
C70 C 0.3599(9) 0.9918(9) -0.2552(8) 0.034(2) Uani 1 1 d . .
H70A H 0.3594 0.9810 -0.3205 0.051 Uiso 1 1 calc R U
H70B H 0.2964 1.0629 -0.2509 0.051 Uiso 1 1 calc R U
H70C H 0.3423 0.9297 -0.1944 0.051 Uiso 1 1 calc R U
C71 C 0.8217(10) 0.8405(9) -0.3352(8) 0.038(2) Uani 1 1 d . .
H71A H 0.8942 0.8324 -0.3081 0.056 Uiso 1 1 calc R U
H71B H 0.8342 0.8703 -0.4124 0.056 Uiso 1 1 calc R U
H71C H 0.8109 0.7670 -0.3124 0.056 Uiso 1 1 calc R U
C72 C 0.6275(9) 1.1477(9) -0.1716(8) 0.034(2) Uani 1 1 d . .
H72A H 0.7156 1.1385 -0.1796 0.051 Uiso 1 1 calc R U
H72B H 0.5930 1.1314 -0.0967 0.051 Uiso 1 1 calc R U
H72C H 0.5827 1.2251 -0.2109 0.051 Uiso 1 1 calc R U
C73 C 0.0550(9) 1.0510(9) 0.0356(8) 0.031(2) Uani 1 1 d . .
H73A H -0.0317 1.0955 0.0260 0.047 Uiso 1 1 calc R U
H73B H 0.0654 0.9709 0.0588 0.047 Uiso 1 1 calc R U
H73C H 0.1086 1.0708 -0.0314 0.047 Uiso 1 1 calc R U
C74 C 0.0354(9) 0.9953(9) 0.4163(7) 0.032(2) Uani 1 1 d . .
H74A H -0.0407 0.9792 0.4239 0.049 Uiso 1 1 calc R U
H74B H 0.0199 1.0457 0.4557 0.049 Uiso 1 1 calc R U
H74C H 0.1012 0.9249 0.4440 0.049 Uiso 1 1 calc R U
C75 C 0.2811(11) 1.2280(11) 0.1454(8) 0.042(3) Uani 1 1 d . .
H75A H 0.2331 1.3081 0.1203 0.064 Uiso 1 1 calc R U
H75B H 0.3496 1.2093 0.0905 0.064 Uiso 1 1 calc R U
H75C H 0.3146 1.2114 0.2092 0.064 Uiso 1 1 calc R U
O1S O 0.9440(9) 0.2718(9) 0.5869(9) 0.068(3) Uani 1 1 d . .
C4S C 0.8792(11) 0.4264(12) 0.4396(10) 0.052(3) Uani 1 1 d . .
H4SA H 0.8021 0.4577 0.4818 0.078 Uiso 1 1 calc R U
H4SB H 0.8658 0.4533 0.3658 0.078 Uiso 1 1 calc R U
H4SC H 0.9445 0.4505 0.4442 0.078 Uiso 1 1 calc R U
C3S C 0.9167(14) 0.3038(12) 0.4799(10) 0.061(4) Uani 1 1 d . .
H3SA H 0.9912 0.2707 0.4351 0.073 Uiso 1 1 calc R U
H3SB H 0.8489 0.2780 0.4816 0.073 Uiso 1 1 calc R U
C2S C 1.0004(13) 0.1537(13) 0.6346(12) 0.062(4) Uani 1 1 d . .
H2SA H 1.0841 0.1297 0.5953 0.074 Uiso 1 1 calc R U
H2SB H 0.9507 0.1141 0.6276 0.074 Uiso 1 1 calc R U
C1S C 1.0120(12) 0.1187(13) 0.7476(11) 0.059(4) Uani 1 1 d . .
H1SA H 1.0660 0.1531 0.7551 0.088 Uiso 1 1 calc R U
H1SB H 1.0478 0.0367 0.7752 0.088 Uiso 1 1 calc R U
H1SC H 0.9297 0.1432 0.7872 0.088 Uiso 1 1 calc R U

loop_
_atom_site_aniso_label
_atom_site_aniso_U_11
_atom_site_aniso_U_22
_atom_site_aniso_U_33
_atom_site_aniso_U_23
_atom_site_aniso_U_13
_atom_site_aniso_U_12
Mo1 0.0157(3) 0.0139(3) 0.0172(3) -0.0064(2) -0.0036(2) -0.0038(2)
I1 0.0176(3) 0.0310(3) 0.0304(3) -0.0176(3) -0.0040(2) -0.0071(2)
I2 0.0296(3) 0.0289(3) 0.0265(3) -0.0132(2) -0.0039(2) -0.0121(2)
I3 0.0578(4) 0.0310(3) 0.0289(3) -0.0147(3) -0.0019(3) -0.0189(3)
I4 0.0194(3) 0.0239(3) 0.0214(3) -0.0104(2) 0.0003(2) -0.0046(2)
I5 0.0227(3) 0.0251(3) 0.0218(3) -0.0116(2) 0.0008(2) -0.0060(2)
N1 0.016(3) 0.015(4) 0.014(3) -0.005(3) 0.000(3) -0.004(3)
N2 0.017(4) 0.024(4) 0.019(4) -0.009(3) -0.003(3) -0.007(3)
N3 0.019(4) 0.019(4) 0.015(3) -0.006(3) 0.000(3) -0.006(3)
C1 0.015(4) 0.020(5) 0.012(4) -0.005(4) 0.002(3) -0.010(3)
C2 0.012(4) 0.022(4) 0.025(4) -0.012(4) 0.000(3) -0.002(3)
C3 0.015(4) 0.027(5) 0.019(4) -0.014(4) -0.001(3) -0.006(4)
C4 0.018(4) 0.011(4) 0.024(4) -0.006(4) -0.004(3) 0.001(3)
C5 0.021(4) 0.019(4) 0.021(4) -0.004(4) -0.003(3) -0.005(4)
C6 0.024(5) 0.019(4) 0.027(5) -0.003(4) -0.001(4) 0.001(4)
C7 0.035(5) 0.025(5) 0.022(5) 0.000(4) -0.007(4) -0.001(4)
C8 0.028(5) 0.026(5) 0.021(5) -0.004(4) -0.005(4) -0.005(4)
C9 0.031(5) 0.022(4) 0.013(4) -0.007(4) 0.001(3) -0.012(4)
C10 0.025(5) 0.015(4) 0.017(4) 0.000(4) -0.005(3) 0.000(4)
C11 0.029(5) 0.021(5) 0.022(5) -0.008(4) -0.004(4) 0.002(4)
C12 0.034(6) 0.046(7) 0.021(5) -0.010(5) -0.010(4) 0.006(5)
C13 0.058(8) 0.032(6) 0.022(5) -0.017(5) -0.011(5) 0.017(5)
C14 0.070(8) 0.029(5) 0.027(5) -0.015(4) -0.016(5) -0.005(5)
C15 0.056(6) 0.023(5) 0.020(5) -0.010(4) -0.003(4) -0.015(5)
C16 0.021(4) 0.016(4) 0.026(5) -0.008(4) -0.004(4) 0.002(4)
C17 0.012(4) 0.023(4) 0.026(5) -0.006(4) -0.005(3) 0.002(3)
C18 0.027(5) 0.027(5) 0.021(4) -0.011(4) -0.007(4) -0.001(4)
C19 0.023(5) 0.024(5) 0.026(5) -0.004(4) 0.000(4) -0.002(4)
C20 0.021(4) 0.026(5) 0.029(5) -0.010(4) -0.001(4) -0.007(4)
C21 0.016(4) 0.017(4) 0.027(5) -0.007(4) 0.000(3) 0.001(4)
C22 0.070(9) 0.055(8) 0.049(7) -0.024(6) -0.007(6) -0.030(7)
C23 0.084(11) 0.087(11) 0.058(8) -0.058(8) -0.049(8) 0.060(9)
C24 0.026(5) 0.045(6) 0.060(7) -0.026(6) -0.013(5) -0.006(5)
C25 0.029(5) 0.036(6) 0.041(6) -0.014(5) -0.004(4) -0.010(5)
C26 0.031(5) 0.059(7) 0.018(5) -0.014(5) 0.004(4) -0.014(5)
C27 0.032(5) 0.027(5) 0.027(5) -0.011(4) -0.004(4) -0.006(4)
C28 0.018(4) 0.020(4) 0.022(4) -0.009(4) -0.010(3) -0.004(3)
C29 0.027(5) 0.025(4) 0.024(4) -0.007(4) -0.002(3) -0.012(4)
C30 0.023(5) 0.030(5) 0.030(5) -0.007(4) -0.005(4) -0.009(4)
C31 0.033(5) 0.026(5) 0.027(5) -0.008(4) -0.012(4) -0.014(4)
C32 0.036(5) 0.022(5) 0.022(4) -0.005(4) -0.014(4) -0.007(4)
C33 0.025(5) 0.015(4) 0.020(4) -0.005(3) -0.006(3) -0.004(4)
C34 0.022(4) 0.019(4) 0.024(5) -0.010(4) -0.007(3) -0.005(4)
C35 0.029(5) 0.024(5) 0.018(4) -0.007(4) -0.003(3) -0.010(4)
C36 0.036(5) 0.025(5) 0.022(5) -0.005(4) -0.004(4) -0.014(4)
C37 0.035(5) 0.035(5) 0.020(4) -0.013(4) 0.000(4) -0.016(4)
C38 0.030(5) 0.022(5) 0.030(5) -0.012(4) -0.003(4) -0.004(4)
C39 0.026(5) 0.022(4) 0.022(5) -0.009(4) -0.004(3) -0.010(4)
C40 0.022(5) 0.029(5) 0.024(5) -0.007(4) -0.006(3) -0.011(4)
C41 0.017(4) 0.032(5) 0.022(4) -0.009(4) -0.004(3) -0.012(4)
C42 0.019(4) 0.023(5) 0.036(5) -0.015(4) -0.002(4) -0.008(4)
C43 0.015(4) 0.032(6) 0.033(5) -0.015(5) 0.003(4) -0.013(4)
C44 0.026(5) 0.033(5) 0.023(5) -0.001(4) -0.007(4) -0.012(4)
C45 0.024(5) 0.024(5) 0.024(5) -0.006(4) 0.000(4) -0.009(4)
C46 0.026(5) 0.029(5) 0.031(5) -0.005(4) -0.009(4) -0.004(4)
C47 0.034(5) 0.029(5) 0.033(5) -0.018(4) 0.002(4) -0.015(4)
C48 0.032(5) 0.026(5) 0.027(5) -0.004(4) -0.010(4) -0.002(4)
C49 0.036(6) 0.024(5) 0.035(6) 0.002(4) -0.014(4) -0.007(4)
C50 0.032(5) 0.048(6) 0.033(6) -0.019(5) 0.007(4) -0.020(5)
C51 0.030(5) 0.027(5) 0.033(5) 0.003(4) -0.011(4) -0.005(4)
C52 0.014(4) 0.021(4) 0.021(4) -0.010(4) 0.002(3) -0.004(3)
C53 0.024(4) 0.023(4) 0.015(4) -0.006(4) -0.002(3) -0.010(4)
C54 0.029(5) 0.021(5) 0.022(5) -0.003(4) -0.005(4) -0.002(4)
C55 0.030(5) 0.019(4) 0.027(5) -0.005(4) -0.002(4) 0.002(4)
C56 0.028(5) 0.023(5) 0.024(5) -0.009(4) -0.004(4) 0.000(4)
C57 0.018(4) 0.016(4) 0.024(4) -0.009(4) -0.002(3) -0.004(3)
C58 0.012(4) 0.022(4) 0.021(4) -0.008(4) -0.002(3) 0.003(3)
C59 0.023(5) 0.026(5) 0.031(5) -0.016(4) 0.005(4) -0.012(4)
C60 0.031(5) 0.031(5) 0.025(5) -0.015(4) 0.002(4) -0.011(4)
C61 0.015(4) 0.022(5) 0.028(5) -0.012(4) 0.003(3) -0.001(4)
C62 0.016(4) 0.023(5) 0.029(5) -0.010(4) 0.000(3) -0.006(4)
C63 0.016(4) 0.016(4) 0.023(4) -0.006(3) -0.003(3) -0.001(3)
C64 0.026(5) 0.020(4) 0.017(4) -0.006(4) -0.002(3) -0.005(4)
C65 0.024(5) 0.022(4) 0.021(4) -0.007(4) -0.005(3) -0.007(4)
C66 0.020(5) 0.041(6) 0.022(5) -0.014(4) 0.000(3) -0.008(4)
C67 0.030(5) 0.018(4) 0.018(4) -0.006(4) 0.004(4) -0.004(4)
C68 0.042(6) 0.026(5) 0.010(4) -0.007(4) 0.001(3) -0.012(4)
C69 0.021(4) 0.018(4) 0.022(4) -0.009(4) -0.003(3) -0.003(4)
C70 0.032(5) 0.044(6) 0.033(5) -0.020(5) -0.001(4) -0.015(5)
C71 0.033(6) 0.034(6) 0.031(5) -0.015(5) -0.005(4) 0.008(5)
C72 0.028(5) 0.047(6) 0.039(6) -0.022(5) -0.003(4) -0.016(5)
C73 0.022(5) 0.040(6) 0.036(5) -0.017(5) -0.002(4) -0.011(4)
C74 0.036(5) 0.042(6) 0.018(5) -0.005(4) -0.002(4) -0.018(5)
C75 0.054(7) 0.066(8) 0.029(5) -0.020(5) 0.005(5) -0.044(6)
O1S 0.060(6) 0.068(7) 0.086(8) -0.039(6) -0.005(5) -0.021(5)
C4S 0.042(7) 0.079(9) 0.057(7) -0.042(7) -0.002(5) -0.025(6)
C3S 0.062(8) 0.066(9) 0.050(8) -0.031(7) 0.005(6) -0.013(7)
C2S 0.047(8) 0.073(10) 0.072(9) -0.033(8) 0.010(6) -0.029(7)
C1S 0.040(7) 0.068(9) 0.063(9) -0.029(7) -0.001(6) -0.008(6)

loop_
_atom_type_symbol
_atom_type_description
_atom_type_scat_dispersion_real
_atom_type_scat_dispersion_imag
_atom_type_scat_source
C C 0.0181 0.0091 'International Tables Vol C Tables 4.2.6.8 and 6.1.1.4'
H H 0.0000 0.0000 'International Tables Vol C Tables 4.2.6.8 and 6.1.1.4'
N N 0.0311 0.0180 'International Tables Vol C Tables 4.2.6.8 and 6.1.1.4'
Mo Mo -0.0483 2.7339 'International Tables Vol C Tables 4.2.6.8 and 6.1.1.4'
I I -0.3257 6.8362 'International Tables Vol C Tables 4.2.6.8 and 6.1.1.4'
O O 0.0492 0.0322 'International Tables Vol C Tables 4.2.6.8 and 6.1.1.4'

loop_
_geom_angle_atom_site_label_1
_geom_angle_atom_site_label_2
_geom_angle_atom_site_label_3
_geom_angle
I4 Mo1 I1 95.33(3)
I4 Mo1 I5 173.80(3)
I5 Mo1 I1 90.26(2)
C1 Mo1 I1 85.8(2)
C1 Mo1 I4 87.0(2)
C1 Mo1 I5 90.7(2)
C2 Mo1 I1 176.1(2)
C2 Mo1 I4 88.1(2)
C2 Mo1 I5 86.3(2)
C2 Mo1 C1 92.5(3)
C2 Mo1 C3 93.2(3)
C3 Mo1 I1 88.8(2)
C3 Mo1 I4 89.3(2)
C3 Mo1 I5 93.5(2)
C3 Mo1 C1 173.1(3)
Mo1 I1 I2 108.55(2)
I3 I2 I1 173.21(3)
C1 N1 C4 173.2(8)
C2 N2 C28 175.8(9)
C3 N3 C52 174.3(8)
N1 C1 Mo1 171.4(7)
N2 C2 Mo1 177.0(8)
N3 C3 Mo1 177.4(7)
C5 C4 N1 118.3(7)
C5 C4 C9 123.1(8)
C9 C4 N1 118.6(7)
C4 C5 C16 122.6(8)
C6 C5 C4 117.4(8)
C6 C5 C16 120.0(8)
C5 C6 H6 119.9
C5 C6 C7 120.3(8)
C7 C6 H6 119.9
C6 C7 H7 119.5
C8 C7 C6 120.9(9)
C8 C7 H7 119.5
C7 C8 H8 119.4
C7 C8 C9 121.1(8)
C9 C8 H8 119.4
C4 C9 C10 121.6(8)
C8 C9 C4 117.1(8)
C8 C9 C10 121.2(7)
C11 C10 C9 120.8(8)
C15 C10 C9 119.8(9)
C15 C10 C11 119.3(9)
C10 C11 C24 120.5(8)
C12 C11 C10 118.5(9)
C12 C11 C24 121.0(10)
C11 C12 H12 118.6
C13 C12 C11 122.7(11)
C13 C12 H12 118.6
C12 C13 C14 118.6(10)
C12 C13 C23 120.1(14)
C14 C13 C23 121.3(13)
C13 C14 H14 119.5
C13 C14 C15 121.0(10)
C15 C14 H14 119.5
C10 C15 C22 121.1(9)
C14 C15 C10 119.7(10)
C14 C15 C22 119.2(10)
C17 C16 C5 120.2(8)
C17 C16 C21 121.1(8)
C21 C16 C5 118.7(9)
C16 C17 C18 119.8(8)
C16 C17 C25 121.1(8)
C18 C17 C25 119.1(9)
C17 C18 H18 119.9
C17 C18 C19 120.2(9)
C19 C18 H18 119.9
C18 C19 C26 120.0(9)
C20 C19 C18 118.1(9)
C20 C19 C26 121.7(9)
C19 C20 H20 118.4
C19 C20 C21 123.3(9)
C21 C20 H20 118.4
C16 C21 C27 122.3(8)
C20 C21 C16 117.5(9)
C20 C21 C27 120.1(8)
C15 C22 H22A 109.5
C15 C22 H22B 109.5
C15 C22 H22C 109.5
H22A C22 H22B 109.5
H22A C22 H22C 109.5
H22B C22 H22C 109.5
C13 C23 H23A 109.5
C13 C23 H23B 109.5
C13 C23 H23C 109.5
H23A C23 H23B 109.5
H23A C23 H23C 109.5
H23B C23 H23C 109.5
C11 C24 H24A 109.5
C11 C24 H24B 109.5
C11 C24 H24C 109.5
H24A C24 H24B 109.5
H24A C24 H24C 109.5
H24B C24 H24C 109.5
C17 C25 H25A 109.5
C17 C25 H25B 109.5
C17 C25 H25C 109.5
H25A C25 H25B 109.5
H25A C25 H25C 109.5
H25B C25 H25C 109.5
C19 C26 H26A 109.5
C19 C26 H26B 109.5
C19 C26 H26C 109.5
H26A C26 H26B 109.5
H26A C26 H26C 109.5
H26B C26 H26C 109.5
C21 C27 H27A 109.5
C21 C27 H27B 109.5
C21 C27 H27C 109.5
H27A C27 H27B 109.5
H27A C27 H27C 109.5
H27B C27 H27C 109.5
C29 C28 N2 118.6(8)
C33 C28 N2 118.2(8)
C33 C28 C29 123.1(8)
C28 C29 C40 122.6(8)
C30 C29 C28 117.4(9)
C30 C29 C40 120.0(8)
C29 C30 H30 119.7
C31 C30 C29 120.6(9)
C31 C30 H30 119.7
C30 C31 H31 120.1
C32 C31 C30 119.8(9)
C32 C31 H31 120.1
C31 C32 H32 119.0
C33 C32 C31 122.0(9)
C33 C32 H32 119.0
C28 C33 C34 122.7(8)
C32 C33 C28 117.1(8)
C32 C33 C34 120.2(8)
C35 C34 C33 119.5(8)
C35 C34 C39 120.6(8)
C39 C34 C33 119.7(8)
C34 C35 C36 120.2(9)
C34 C35 C49 121.5(8)
C36 C35 C49 118.2(8)
C35 C36 H36 120.0
C35 C36 C37 120.1(8)
C37 C36 H36 120.0
C36 C37 C50 120.6(9)
C38 C37 C36 119.4(9)
C38 C37 C50 119.9(9)
C37 C38 H38 119.5
C37 C38 C39 121.0(9)
C39 C38 H38 119.5
C34 C39 C51 122.0(8)
C38 C39 C34 118.6(8)
C38 C39 C51 119.4(8)
C41 C40 C29 118.2(8)
C45 C40 C29 121.1(9)
C45 C40 C41 120.6(8)
C40 C41 C46 122.0(8)
C42 C41 C40 118.2(8)
C42 C41 C46 119.7(9)
C41 C42 H42 119.3
C41 C42 C43 121.5(9)
C43 C42 H42 119.3
C42 C43 C47 119.6(9)
C44 C43 C42 118.8(9)
C44 C43 C47 121.6(10)
C43 C44 H44 118.7
C43 C44 C45 122.7(9)
C45 C44 H44 118.7
C40 C45 C48 121.4(8)
C44 C45 C40 118.2(9)
C44 C45 C48 120.4(9)
C41 C46 H46A 109.5
C41 C46 H46B 109.5
C41 C46 H46C 109.5
H46A C46 H46B 109.5
H46A C46 H46C 109.5
H46B C46 H46C 109.5
C43 C47 H47A 109.5
C43 C47 H47B 109.5
C43 C47 H47C 109.5
H47A C47 H47B 109.5
H47A C47 H47C 109.5
H47B C47 H47C 109.5
C45 C48 H48A 109.5
C45 C48 H48B 109.5
C45 C48 H48C 109.5
H48A C48 H48B 109.5
H48A C48 H48C 109.5
H48B C48 H48C 109.5
C35 C49 H49A 109.5
C35 C49 H49B 109.5
C35 C49 H49C 109.5
H49A C49 H49B 109.5
H49A C49 H49C 109.5
H49B C49 H49C 109.5
C37 C50 H50A 109.5
C37 C50 H50B 109.5
C37 C50 H50C 109.5
H50A C50 H50B 109.5
H50A C50 H50C 109.5
H50B C50 H50C 109.5
C39 C51 H51A 109.5
C39 C51 H51B 109.5
C39 C51 H51C 109.5
H51A C51 H51B 109.5
H51A C51 H51C 109.5
H51B C51 H51C 109.5
N3 C52 C53 117.3(7)
C57 C52 N3 118.9(7)
C57 C52 C53 123.9(8)
C52 C53 C64 120.9(8)
C54 C53 C52 116.4(8)
C54 C53 C64 122.6(7)
C53 C54 H54 119.1
C55 C54 C53 121.8(8)
C55 C54 H54 119.1
C54 C55 H55 119.6
C54 C55 C56 120.8(9)
C56 C55 H55 119.6
C55 C56 H56 119.9
C55 C56 C57 120.2(8)
C57 C56 H56 119.9
C52 C57 C56 116.8(8)
C52 C57 C58 122.5(8)
C56 C57 C58 120.6(8)
C59 C58 C57 120.0(8)
C59 C58 C63 119.8(8)
C63 C58 C57 120.1(8)
C58 C59 C75 121.2(8)
C60 C59 C58 119.8(8)
C60 C59 C75 118.9(9)
C59 C60 H60 119.3
C61 C60 C59 121.3(9)
C61 C60 H60 119.3
C60 C61 C74 119.3(9)
C62 C61 C60 118.5(9)
C62 C61 C74 122.1(8)
C61 C62 H62 118.5
C61 C62 C63 123.0(8)
C63 C62 H62 118.5
C58 C63 C73 122.5(8)
C62 C63 C58 117.4(8)
C62 C63 C73 120.1(8)
C65 C64 C53 118.7(8)
C69 C64 C53 121.0(8)
C69 C64 C65 120.3(8)
C64 C65 C72 120.4(8)
C66 C65 C64 118.4(8)
C66 C65 C72 121.2(9)
C65 C66 H66 118.8
C65 C66 C67 122.5(9)
C67 C66 H66 118.8
C66 C67 C71 121.1(9)
C68 C67 C66 118.8(8)
C68 C67 C71 120.0(9)
C67 C68 H68 119.7
C67 C68 C69 120.6(8)
C69 C68 H68 119.7
C64 C69 C68 119.4(8)
C64 C69 C70 121.3(8)
C68 C69 C70 119.4(8)
C69 C70 H70A 109.5
C69 C70 H70B 109.5
C69 C70 H70C 109.5
H70A C70 H70B 109.5
H70A C70 H70C 109.5
H70B C70 H70C 109.5
C67 C71 H71A 109.5
C67 C71 H71B 109.5
C67 C71 H71C 109.5
H71A C71 H71B 109.5
H71A C71 H71C 109.5
H71B C71 H71C 109.5
C65 C72 H72A 109.5
C65 C72 H72B 109.5
C65 C72 H72C 109.5
H72A C72 H72B 109.5
H72A C72 H72C 109.5
H72B C72 H72C 109.5
C63 C73 H73A 109.5
C63 C73 H73B 109.5
C63 C73 H73C 109.5
H73A C73 H73B 109.5
H73A C73 H73C 109.5
H73B C73 H73C 109.5
C61 C74 H74A 109.5
C61 C74 H74B 109.5
C61 C74 H74C 109.5
H74A C74 H74B 109.5
H74A C74 H74C 109.5
H74B C74 H74C 109.5
C59 C75 H75A 109.5
C59 C75 H75B 109.5
C59 C75 H75C 109.5
H75A C75 H75B 109.5
H75A C75 H75C 109.5
H75B C75 H75C 109.5
C2S O1S C3S 114.0(11)
H4SA C4S H4SB 109.5
H4SA C4S H4SC 109.5
H4SB C4S H4SC 109.5
C3S C4S H4SA 109.5
C3S C4S H4SB 109.5
C3S C4S H4SC 109.5
O1S C3S H3SA 110.7
O1S C3S H3SB 110.7
C4S C3S O1S 105.3(11)
C4S C3S H3SA 110.7
C4S C3S H3SB 110.7
H3SA C3S H3SB 108.8
O1S C2S H2SA 108.7
O1S C2S H2SB 108.7
O1S C2S C1S 114.4(12)
H2SA C2S H2SB 107.6
C1S C2S H2SA 108.7
C1S C2S H2SB 108.7
C2S C1S H1SA 109.5
C2S C1S H1SB 109.5
C2S C1S H1SC 109.5
H1SA C1S H1SB 109.5
H1SA C1S H1SC 109.5
H1SB C1S H1SC 109.5

loop_
_geom_bond_atom_site_label_1
_geom_bond_atom_site_label_2
_geom_bond_distance
Mo1 I1 2.7756(9)
Mo1 I4 2.6813(8)
Mo1 I5 2.7133(8)
Mo1 C1 2.173(8)
Mo1 C2 2.120(9)
Mo1 C3 2.160(9)
I1 I2 3.0565(8)
I2 I3 2.7762(8)
N1 C1 1.140(11)
N1 C4 1.409(11)
N2 C2 1.149(11)
N2 C28 1.415(11)
N3 C3 1.153(11)
N3 C52 1.411(11)
C4 C5 1.399(12)
C4 C9 1.400(12)
C5 C6 1.384(12)
C5 C16 1.494(12)
C6 H6 0.9500
C6 C7 1.397(13)
C7 H7 0.9500
C7 C8 1.366(14)
C8 H8 0.9500
C8 C9 1.388(13)
C9 C10 1.500(12)
C10 C11 1.402(14)
C10 C15 1.401(14)
C11 C12 1.385(14)
C11 C24 1.515(15)
C12 H12 0.9500
C12 C13 1.369(18)
C13 C14 1.379(18)
C13 C23 1.511(15)
C14 H14 0.9500
C14 C15 1.391(15)
C15 C22 1.511(17)
C16 C17 1.380(14)
C16 C21 1.402(13)
C17 C18 1.391(13)
C17 C25 1.508(13)
C18 H18 0.9500
C18 C19 1.417(14)
C19 C20 1.361(15)
C19 C26 1.519(13)
C20 H20 0.9500
C20 C21 1.393(13)
C21 C27 1.472(14)
C22 H22A 0.9800
C22 H22B 0.9800
C22 H22C 0.9800
C23 H23A 0.9800
C23 H23B 0.9800
C23 H23C 0.9800
C24 H24A 0.9800
C24 H24B 0.9800
C24 H24C 0.9800
C25 H25A 0.9800
C25 H25B 0.9800
C25 H25C 0.9800
C26 H26A 0.9800
C26 H26B 0.9800
C26 H26C 0.9800
C27 H27A 0.9800
C27 H27B 0.9800
C27 H27C 0.9800
C28 C29 1.402(13)
C28 C33 1.390(12)
C29 C30 1.390(14)
C29 C40 1.494(14)
C30 H30 0.9500
C30 C31 1.388(14)
C31 H31 0.9500
C31 C32 1.384(14)
C32 H32 0.9500
C32 C33 1.374(13)
C33 C34 1.504(12)
C34 C35 1.382(13)
C34 C39 1.406(13)
C35 C36 1.383(13)
C35 C49 1.531(13)
C36 H36 0.9500
C36 C37 1.401(14)
C37 C38 1.390(14)
C37 C50 1.505(13)
C38 H38 0.9500
C38 C39 1.391(13)
C39 C51 1.504(13)
C40 C41 1.408(13)
C40 C45 1.406(13)
C41 C42 1.396(13)
C41 C46 1.505(13)
C42 H42 0.9500
C42 C43 1.401(15)
C43 C44 1.358(14)
C43 C47 1.505(13)
C44 H44 0.9500
C44 C45 1.395(14)
C45 C48 1.522(13)
C46 H46A 0.9800
C46 H46B 0.9800
C46 H46C 0.9800
C47 H47A 0.9800
C47 H47B 0.9800
C47 H47C 0.9800
C48 H48A 0.9800
C48 H48B 0.9800
C48 H48C 0.9800
C49 H49A 0.9800
C49 H49B 0.9800
C49 H49C 0.9800
C50 H50A 0.9800
C50 H50B 0.9800
C50 H50C 0.9800
C51 H51A 0.9800
C51 H51B 0.9800
C51 H51C 0.9800
C52 C53 1.413(12)
C52 C57 1.387(12)
C53 C54 1.386(13)
C53 C64 1.476(12)
C54 H54 0.9500
C54 C55 1.378(13)
C55 H55 0.9500
C55 C56 1.384(13)
C56 H56 0.9500
C56 C57 1.419(12)
C57 C58 1.493(12)
C58 C59 1.390(14)
C58 C63 1.415(12)
C59 C60 1.385(13)
C59 C75 1.511(13)
C60 H60 0.9500
C60 C61 1.383(13)
C61 C62 1.360(14)
C61 C74 1.497(13)
C62 H62 0.9500
C62 C63 1.401(12)
C63 C73 1.494(14)
C64 C65 1.405(13)
C64 C69 1.401(13)
C65 C66 1.379(13)
C65 C72 1.500(13)
C66 H66 0.9500
C66 C67 1.391(14)
C67 C68 1.383(14)
C67 C71 1.507(13)
C68 H68 0.9500
C68 C69 1.403(13)
C69 C70 1.489(13)
C70 H70A 0.9800
C70 H70B 0.9800
C70 H70C 0.9800
C71 H71A 0.9800
C71 H71B 0.9800
C71 H71C 0.9800
C72 H72A 0.9800
C72 H72B 0.9800
C72 H72C 0.9800
C73 H73A 0.9800
C73 H73B 0.9800
C73 H73C 0.9800
C74 H74A 0.9800
C74 H74B 0.9800
C74 H74C 0.9800
C75 H75A 0.9800
C75 H75B 0.9800
C75 H75C 0.9800
O1S C3S 1.468(17)
O1S C2S 1.428(18)
C4S H4SA 0.9800
C4S H4SB 0.9800
C4S H4SC 0.9800
C4S C3S 1.46(2)
C3S H3SA 0.9900
C3S H3SB 0.9900
C2S H2SA 0.9900
C2S H2SB 0.9900
C2S C1S 1.48(2)
C1S H1SA 0.9800
C1S H1SB 0.9800
C1S H1SC 0.9800
